data_1515267
loop_
_publ_author_name
'Liu, Jianzhao'
'Su, Huimin'
'Meng, Luming'
'Zhao, Yihua'
'Deng, Chunmei'
'Ng, Jason C. Y.'
'Lu, Ping'
'Faisal, Mahtab'
'Lam, Jacky W. Y.'
'Huang, Xuhui'
'Wu, Hongkai'
'Wong, Kam Sing'
'Tang, Ben Zhong'

_publ_section_title
;
 What makes efficient circularly polarised luminescence in the condensed
 phase: aggregation-induced circular dichroism and light emission
;
_journal_issue 9
_journal_name_full 'Chemical Science'
_journal_page_first 2737
_journal_paper_doi 10.1039/c2sc20382k
_journal_volume 3
_journal_year 2012
_chemical_formula_moiety 'C32 H28 N6 Si'
_chemical_formula_sum 'C32 H28 N6 Si'
_chemical_formula_weight 524.69
_chemical_name_systematic
;
?
;
_space_group_IT_number 60
_space_group_name_Hall '-P 2n 2ab'
_symmetry_cell_setting orthorhombic
_symmetry_space_group_name_Hall '-P 2n 2ab'
_symmetry_space_group_name_H-M 'P b c n'
_atom_sites_solution_hydrogens geom
_atom_sites_solution_primary direct
_atom_sites_solution_secondary difmap
_audit_creation_date 2011-05-12
_audit_creation_method
;
Olex2 1.1-beta
(compiled 2011.02.15 svn.r1672, GUI svn.r3494)
;
_cell_angle_alpha 90.00
_cell_angle_beta 90.00
_cell_angle_gamma 90.00
_cell_formula_units_Z 4
_cell_length_a 20.8494(19)
_cell_length_b 10.0000(7)
_cell_length_c 13.5537(10)
_cell_measurement_reflns_used 2211
_cell_measurement_temperature 173.0
_cell_measurement_theta_max 71.5128
_cell_measurement_theta_min 3.8868
_cell_volume 2825.9(4)
_computing_cell_refinement
;
CrysAlisPro, Agilent Technologies,
Version 1.171.34.49 (release 20-01-2011 CrysAlis171 .NET)
(compiled Jan 20 2011,15:58:25)
;
_computing_data_collection
;
CrysAlisPro, Agilent Technologies,
Version 1.171.34.49 (release 20-01-2011 CrysAlis171 .NET)
(compiled Jan 20 2011,15:58:25)
;
_computing_data_reduction
;
CrysAlisPro, Agilent Technologies,
Version 1.171.34.49 (release 20-01-2011 CrysAlis171 .NET)
(compiled Jan 20 2011,15:58:25)
;
_computing_molecular_graphics
;
O. V. Dolomanov, L. J. Bourhis, R. J. Gildea, J. A. K. Howard and H. Puschmann,
OLEX2: a complete structure solution, refinement and analysis program.
J. Appl. Cryst. (2009). 42, 339-341.
;
_computing_publication_material
;
O. V. Dolomanov, L. J. Bourhis, R. J. Gildea, J. A. K. Howard and H. Puschmann,
OLEX2: a complete structure solution, refinement and analysis program.
J. Appl. Cryst. (2009). 42, 339-341.
;
_computing_structure_refinement 'SHELXL-97 (Sheldrick, 1997)'
_computing_structure_solution 'A short history of SHELX (Sheldrick, 2007)/Bruker'
_diffrn_ambient_temperature 173.0
_diffrn_detector_area_resol_mean 15.9578
_diffrn_measured_fraction_theta_full 0.996
_diffrn_measured_fraction_theta_max 0.996
_diffrn_measurement_details
;
1 omega 99.00 177.00 1.0000 28.0000
omega____ theta____ kappa____ phi______ frames
- 110.0000 0.0000 -150.0000 78

2 omega 49.00 95.00 1.0000 28.0000
omega____ theta____ kappa____ phi______ frames
- 110.0000 0.0000 -150.0000 46

3 omega -26.00 23.00 1.0000 5.0000
omega____ theta____ kappa____ phi______ frames
- 0.0000 38.0000 90.0000 49

4 omega 30.00 72.00 1.0000 5.0000
omega____ theta____ kappa____ phi______ frames
- 0.0000 38.0000 90.0000 42

5 omega -112.00 -20.00 1.0000 10.0000
omega____ theta____ kappa____ phi______ frames
- -55.0000 125.0000 -120.0000 92

6 omega 73.00 126.00 1.0000 10.0000
omega____ theta____ kappa____ phi______ frames
- 55.0000 125.0000 -60.0000 53

7 omega 29.00 127.00 1.0000 10.0000
omega____ theta____ kappa____ phi______ frames
- 55.0000 38.0000 -90.0000 98

8 omega 25.00 125.00 1.0000 10.0000
omega____ theta____ kappa____ phi______ frames
- 55.0000 77.0000 120.0000 100

9 omega -83.00 6.00 1.0000 28.0000
omega____ theta____ kappa____ phi______ frames
- -64.0000 50.0000 90.0000 89

10 omega 124.00 149.00 1.0000 28.0000
omega____ theta____ kappa____ phi______ frames
- 110.0000 -93.0000 132.0000 25

11 omega 90.00 175.00 1.0000 28.0000
omega____ theta____ kappa____ phi______ frames
- 110.0000 50.0000 -120.0000 85

12 omega 40.00 83.00 1.0000 28.0000
omega____ theta____ kappa____ phi______ frames
- 110.0000 -50.0000 -30.0000 43

13 omega 37.00 68.00 1.0000 28.0000
omega____ theta____ kappa____ phi______ frames
- 110.0000 -25.0000 0.0000 31

14 omega 37.00 62.00 1.0000 28.0000
omega____ theta____ kappa____ phi______ frames
- 110.0000 -25.0000 90.0000 25

15 omega 37.00 70.00 1.0000 28.0000
omega____ theta____ kappa____ phi______ frames
- 110.0000 -25.0000 -150.0000 33

16 omega 37.00 66.00 1.0000 28.0000
omega____ theta____ kappa____ phi______ frames
- 110.0000 -25.0000 60.0000 29

17 omega 37.00 72.00 1.0000 28.0000
omega____ theta____ kappa____ phi______ frames
- 110.0000 -25.0000 -90.0000 35

18 omega 40.00 79.00 1.0000 28.0000
omega____ theta____ kappa____ phi______ frames
- 110.0000 -50.0000 150.0000 39

19 omega 46.00 83.00 1.0000 28.0000
omega____ theta____ kappa____ phi______ frames
- 110.0000 -50.0000 -120.0000 37

20 omega 41.00 136.00 1.0000 28.0000
omega____ theta____ kappa____ phi______ frames
- 110.0000 -92.0000 -13.0000 95

21 omega 40.00 72.00 1.0000 28.0000
omega____ theta____ kappa____ phi______ frames
- 110.0000 -50.0000 120.0000 32

22 omega 40.00 77.00 1.0000 28.0000
omega____ theta____ kappa____ phi______ frames
- 110.0000 -50.0000 30.0000 37

23 omega 40.00 111.00 1.0000 28.0000
omega____ theta____ kappa____ phi______ frames
- 110.0000 -93.0000 132.0000 71

24 omega 62.00 130.00 1.0000 28.0000
omega____ theta____ kappa____ phi______ frames
- 110.0000 -93.0000 -148.0000 68
;
_diffrn_measurement_device 'kappa diffractometer'
_diffrn_measurement_device_type 'Xcalibur, Sapphire3, Gemini ultra'
_diffrn_measurement_method '\w scans'
_diffrn_orient_matrix_UB_11 0.0002004000
_diffrn_orient_matrix_UB_12 0.1088949000
_diffrn_orient_matrix_UB_13 0.0213157000
_diffrn_orient_matrix_UB_21 0.1540749000
_diffrn_orient_matrix_UB_22 -0.0000284000
_diffrn_orient_matrix_UB_23 -0.0002108000
_diffrn_orient_matrix_UB_31 -0.0003680000
_diffrn_orient_matrix_UB_32 0.0327867000
_diffrn_orient_matrix_UB_33 -0.0706983000
_diffrn_radiation_monochromator mirror
_diffrn_radiation_probe x-ray
_diffrn_radiation_type CuK\a
_diffrn_radiation_wavelength 1.5418
_diffrn_reflns_av_R_equivalents 0.0549
_diffrn_reflns_av_unetI/netI 0.0309
_diffrn_reflns_limit_h_max 19
_diffrn_reflns_limit_h_min -24
_diffrn_reflns_limit_k_max 11
_diffrn_reflns_limit_k_min -11
_diffrn_reflns_limit_l_max 16
_diffrn_reflns_limit_l_min -14
_diffrn_reflns_number 15833
_diffrn_reflns_theta_full 66.50
_diffrn_reflns_theta_max 67.50
_diffrn_reflns_theta_min 4.90
_diffrn_source 'sealed X-ray tube'
_diffrn_source_current 40.0
_diffrn_source_power 2.0
_diffrn_source_target Cu
_diffrn_source_voltage 50.0
_exptl_absorpt_coefficient_mu 0.977
_exptl_absorpt_correction_T_max 1.00000
_exptl_absorpt_correction_T_min 0.82112
_exptl_absorpt_correction_type multi-scan
_exptl_absorpt_process_details
;
CrysAlisPro, Agilent Technologies,
Version 1.171.34.49 (release 20-01-2011 CrysAlis171 .NET)
(compiled Jan 20 2011,15:58:25)
Empirical absorption correction using spherical harmonics,
implemented in SCALE3 ABSPACK scaling algorithm.
;
_exptl_crystal_colour yellow
_exptl_crystal_density_diffrn 1.233
_exptl_crystal_density_method 'not measured'
_exptl_crystal_description plate
_exptl_crystal_F_000 1104
_exptl_crystal_size_max 0.35
_exptl_crystal_size_mid 0.32
_exptl_crystal_size_min 0.02
_refine_diff_density_max 0.174
_refine_diff_density_min -0.244
_refine_diff_density_rms 0.033
_refine_ls_extinction_method none
_refine_ls_goodness_of_fit_ref 1.031
_refine_ls_hydrogen_treatment constr
_refine_ls_matrix_type full
_refine_ls_number_parameters 186
_refine_ls_number_reflns 2532
_refine_ls_number_restraints 0
_refine_ls_restrained_S_all 1.031
_refine_ls_R_factor_all 0.0588
_refine_ls_R_factor_gt 0.0413
_refine_ls_shift/su_max 0.001
_refine_ls_shift/su_mean 0.000
_refine_ls_structure_factor_coef Fsqd
_refine_ls_weighting_details 'calc w=1/[\s^2^(Fo^2^)+(0.0603P)^2^+0.2254P] where P=(Fo^2^+2Fc^2^)/3'
_refine_ls_weighting_scheme calc
_refine_ls_wR_factor_gt 0.1049
_refine_ls_wR_factor_ref 0.1148
_reflns_number_gt 1942
_reflns_number_total 2532
_reflns_threshold_expression >2sigma(I)
_cod_data_source_file c2sc20382k.txt
_cod_data_source_block jian10
_cod_original_sg_symbol_H-M Pbcn
_cod_database_code 1515267
_reflns_odcompleteness_completeness 99.73
_reflns_odcompleteness_iscentric 1
_reflns_odcompleteness_theta 68.13

loop_
_space_group_symop_id
_space_group_symop_operation_xyz
1 'x, y, z'
2 '-x+1/2, -y+1/2, z+1/2'
3 'x+1/2, -y+1/2, -z'
4 '-x, y, -z+1/2'
5 '-x, -y, -z'
6 'x-1/2, y-1/2, -z-1/2'
7 '-x-1/2, y-1/2, z'
8 'x, -y, z-1/2'

loop_
_atom_site_label
_atom_site_type_symbol
_atom_site_fract_x
_atom_site_fract_y
_atom_site_fract_z
_atom_site_U_iso_or_equiv
_atom_site_adp_type
_atom_site_occupancy
_atom_site_symmetry_multiplicity
_atom_site_calc_flag
_atom_site_refinement_flags
_atom_site_disorder_assembly
_atom_site_disorder_group
Si1 Si 0.5000 0.56510(6) 0.2500 0.0415(2) Uani 1 2 d S . .
N1 N 0.21625(16) 0.4334(4) 0.6310(2) 0.0849(10) Uani 0.75 1 d P A 1
N2 N 0.24838(19) 0.3858(4) 0.6990(3) 0.0807(11) Uani 0.75 1 d P A 1
N3 N 0.27266(15) 0.3308(3) 0.7614(2) 0.1012(9) Uani 1 1 d . . .
N1A N 0.2616(4) 0.5455(7) 0.6913(5) 0.0554(16) Uiso 0.25 1 d P A 2
N2A N 0.2673(5) 0.4303(9) 0.7225(7) 0.060(2) Uiso 0.25 1 d P A 2
C1 C 0.45454(9) 0.43505(16) 0.32053(12) 0.0406(4) Uani 1 1 d . . .
C2 C 0.47416(8) 0.31302(16) 0.28851(11) 0.0369(4) Uani 1 1 d . . .
C3 C 0.55454(11) 0.6721(2) 0.32368(15) 0.0601(6) Uani 1 1 d . . .
H3A H 0.5306 0.7486 0.3499 0.090 Uiso 1 1 calc R . .
H3B H 0.5895 0.7044 0.2816 0.090 Uiso 1 1 calc R . .
H3C H 0.5724 0.6200 0.3784 0.090 Uiso 1 1 calc R . .
C10 C 0.24378(13) 0.5537(3) 0.58612(19) 0.0742(7) Uani 1 1 d . . .
H10A H 0.2591 0.6142 0.6390 0.089 Uiso 0.75 1 calc PR A 1
H10B H 0.2099 0.6013 0.5488 0.089 Uiso 0.75 1 calc PR A 1
H10D H 0.2279 0.6450 0.5718 0.089 Uiso 0.25 1 d PR A 2
H10C H 0.2083 0.4904 0.5731 0.089 Uiso 0.25 1 d PR A 2
C11 C 0.40087(9) 0.46181(17) 0.38904(12) 0.0420(4) Uani 1 1 d . . .
C12 C 0.40552(10) 0.56499(18) 0.45760(14) 0.0522(5) Uani 1 1 d . A .
H12 H 0.4437 0.6165 0.4608 0.063 Uiso 1 1 calc R . .
C13 C 0.35530(12) 0.5939(2) 0.52138(15) 0.0594(6) Uani 1 1 d . . .
H13 H 0.3599 0.6639 0.5683 0.071 Uiso 1 1 calc R A .
C14 C 0.29875(10) 0.5223(2) 0.51757(15) 0.0540(5) Uani 1 1 d . A .
C15 C 0.29340(10) 0.4201(2) 0.44883(15) 0.0541(5) Uani 1 1 d . . .
H15 H 0.2547 0.3700 0.4450 0.065 Uiso 1 1 calc R A .
C16 C 0.34339(9) 0.39004(19) 0.38591(14) 0.0486(4) Uani 1 1 d . A .
H16 H 0.3387 0.3193 0.3397 0.058 Uiso 1 1 calc R . .
C21 C 0.44746(8) 0.18434(16) 0.32529(12) 0.0379(4) Uani 1 1 d . . .
C22 C 0.45039(10) 0.1536(2) 0.42499(14) 0.0510(5) Uani 1 1 d . . .
H22 H 0.4713 0.2131 0.4691 0.061 Uiso 1 1 calc R . .
C23 C 0.42324(12) 0.0374(2) 0.46080(18) 0.0673(6) Uani 1 1 d . . .
H23 H 0.4261 0.0172 0.5292 0.081 Uiso 1 1 calc R . .
C24 C 0.39214(11) -0.0494(2) 0.3983(2) 0.0706(7) Uani 1 1 d . . .
H24 H 0.3733 -0.1291 0.4231 0.085 Uiso 1 1 calc R . .
C25 C 0.38863(10) -0.01917(19) 0.2987(2) 0.0619(6) Uani 1 1 d . . .
H25 H 0.3668 -0.0781 0.2552 0.074 Uiso 1 1 calc R . .
C26 C 0.41653(9) 0.09565(18) 0.26230(14) 0.0469(4) Uani 1 1 d . . .
H26 H 0.4146 0.1143 0.1936 0.056 Uiso 1 1 calc R . .

loop_
_atom_site_aniso_label
_atom_site_aniso_U_11
_atom_site_aniso_U_22
_atom_site_aniso_U_33
_atom_site_aniso_U_23
_atom_site_aniso_U_13
_atom_site_aniso_U_12
Si1 0.0585(4) 0.0314(3) 0.0345(3) 0.000 0.0116(3) 0.000
N1 0.074(2) 0.109(3) 0.0712(19) -0.0205(18) 0.0333(16) -0.0278(18)
N2 0.085(3) 0.079(2) 0.078(2) -0.028(2) 0.036(2) -0.029(2)
N3 0.117(2) 0.0831(19) 0.104(2) -0.0047(15) 0.0079(18) -0.0239(16)
C1 0.0518(11) 0.0372(9) 0.0329(8) -0.0016(6) 0.0082(7) -0.0027(7)
C2 0.0449(9) 0.0365(9) 0.0293(7) -0.0005(6) 0.0016(7) -0.0021(7)
C3 0.0809(15) 0.0523(11) 0.0470(10) -0.0012(9) 0.0120(10) -0.0166(10)
C10 0.0693(16) 0.0776(16) 0.0758(16) -0.0128(13) 0.0298(13) 0.0057(12)
C11 0.0545(11) 0.0359(8) 0.0355(9) 0.0010(6) 0.0092(8) 0.0015(7)
C12 0.0643(13) 0.0414(10) 0.0508(11) -0.0094(8) 0.0191(9) -0.0089(8)
C13 0.0786(15) 0.0450(10) 0.0545(12) -0.0135(9) 0.0234(10) -0.0040(10)
C14 0.0592(12) 0.0485(11) 0.0544(12) -0.0009(9) 0.0172(9) 0.0059(9)
C15 0.0478(11) 0.0545(11) 0.0600(11) -0.0056(9) 0.0077(9) 0.0002(9)
C16 0.0513(11) 0.0458(10) 0.0488(10) -0.0092(8) 0.0062(8) 0.0013(8)
C21 0.0397(9) 0.0355(8) 0.0384(8) -0.0003(6) 0.0049(7) 0.0011(7)
C22 0.0572(12) 0.0531(11) 0.0428(10) 0.0082(8) 0.0038(8) -0.0049(9)
C23 0.0695(15) 0.0648(14) 0.0675(14) 0.0284(11) 0.0116(12) -0.0015(11)
C24 0.0537(13) 0.0447(11) 0.113(2) 0.0250(12) 0.0143(13) -0.0037(9)
C25 0.0471(12) 0.0353(9) 0.1033(18) -0.0070(10) -0.0007(11) -0.0031(8)
C26 0.0454(10) 0.0394(9) 0.0558(11) -0.0070(8) -0.0020(8) 0.0020(7)

loop_
_atom_type_symbol
_atom_type_description
_atom_type_scat_dispersion_real
_atom_type_scat_dispersion_imag
_atom_type_scat_source
C C 0.0181 0.0091 'International Tables Vol C Tables 4.2.6.8 and 6.1.1.4'
H H 0.0000 0.0000 'International Tables Vol C Tables 4.2.6.8 and 6.1.1.4'
N N 0.0311 0.0180 'International Tables Vol C Tables 4.2.6.8 and 6.1.1.4'
Si Si 0.2541 0.3302 'International Tables Vol C Tables 4.2.6.8 and 6.1.1.4'

loop_
_geom_angle_atom_site_label_1
_geom_angle_atom_site_label_2
_geom_angle_atom_site_label_3
_geom_angle
_geom_angle_site_symmetry_1
_geom_angle_site_symmetry_3
C1 Si1 C1 91.97(10) . 4_655
C3 Si1 C1 115.90(8) 4_655 4_655
C3 Si1 C1 111.45(9) . 4_655
C3 Si1 C1 115.90(8) . .
C3 Si1 C1 111.45(9) 4_655 .
C3 Si1 C3 109.45(15) . 4_655
N2 N1 C10 114.5(3) . .
N3 N2 N1 172.0(4) . .
N2 N3 N2A 34.7(5) . .
N2A N1A C10 114.1(7) . .
N3 N2A N1A 172.3(11) . .
C2 C1 Si1 107.97(12) . .
C2 C1 C11 126.24(16) . .
C11 C1 Si1 125.32(12) . .
C1 C2 C2 116.02(10) . 4_655
C1 C2 C21 123.87(15) . .
C21 C2 C2 120.12(9) . 4_655
N1 C10 N1A 69.6(3) . .
N1 C10 C14 112.5(2) . .
N1A C10 C14 113.1(4) . .
C12 C11 C1 120.05(17) . .
C12 C11 C16 117.43(17) . .
C16 C11 C1 122.48(16) . .
C13 C12 C11 121.17(19) . .
C14 C13 C12 120.86(18) . .
C13 C14 C10 121.19(19) . .
C13 C14 C15 118.42(18) . .
C15 C14 C10 120.4(2) . .
C16 C15 C14 120.96(19) . .
C15 C16 C11 121.15(17) . .
C22 C21 C2 120.11(16) . .
C22 C21 C26 118.52(17) . .
C26 C21 C2 121.31(16) . .
C23 C22 C21 120.7(2) . .
C24 C23 C22 120.5(2) . .
C23 C24 C25 119.19(19) . .
C26 C25 C24 120.6(2) . .
C25 C26 C21 120.5(2) . .

loop_
_geom_bond_atom_site_label_1
_geom_bond_atom_site_label_2
_geom_bond_distance
_geom_bond_site_symmetry_2
Si1 C1 1.8717(17) 4_655
Si1 C1 1.8717(17) .
Si1 C3 1.854(2) .
Si1 C3 1.854(2) 4_655
N1 N2 1.235(5) .
N1 C10 1.465(4) .
N2 N3 1.129(5) .
N3 N2A 1.132(9) .
N1A N2A 1.233(11) .
N1A C10 1.475(7) .
C1 C2 1.358(2) .
C1 C11 1.479(2) .
C2 C2 1.500(3) 4_655
C2 C21 1.488(2) .
C10 C14 1.509(3) .
C11 C12 1.392(2) .
C11 C16 1.398(3) .
C12 C13 1.388(3) .
C13 C14 1.380(3) .
C14 C15 1.388(3) .
C15 C16 1.380(3) .
C21 C22 1.387(2) .
C21 C26 1.390(2) .
C22 C23 1.381(3) .
C23 C24 1.375(4) .
C24 C25 1.384(3) .
C25 C26 1.379(3) .
